data_7236815
loop_
_publ_author_name
'Xu, Chang'
'Zhang, Wan-Ying'
'Chen, Cheng'
'Ye, Qiong'
'Fu, Da-Wei'

_publ_section_title
;
 Fast and slow integrated single-molecule dual dielectric switch based on
 a crystal/flexible thin film
;
_journal_issue 28
_journal_name_full 'Journal of Materials Chemistry C'
_journal_page_first 6945
_journal_paper_doi 10.1039/C7TC02087B
_journal_volume 5
_journal_year 2017
_chemical_formula_sum 'C12 H30 Cl6 Mn N2 O2'
_chemical_formula_weight 502.02
_space_group_IT_number 15
_space_group_name_Hall '-C 2yc'
_space_group_name_H-M_alt 'C 1 2/c 1'
_symmetry_cell_setting monoclinic
_symmetry_space_group_name_H-M 'C 1 2/c 1'
_atom_sites_solution_hydrogens geom
_atom_sites_solution_primary direct
_atom_sites_solution_secondary difmap
_audit_creation_method SHELXL-97
_audit_update_record
;
2017-04-10 deposited with the CCDC.
2017-06-26 downloaded from the CCDC.
;
_cell_angle_alpha 90.00
_cell_angle_beta 112.971(14)
_cell_angle_gamma 90.00
_cell_formula_units_Z 4
_cell_length_a 16.394(16)
_cell_length_b 9.763(9)
_cell_length_c 15.901(15)
_cell_measurement_reflns_used 2864
_cell_measurement_temperature 293(2)
_cell_measurement_theta_max 27.47
_cell_measurement_theta_min 3.20
_cell_volume 2343(4)
_computing_structure_refinement 'SHELXL-97 (Sheldrick, 1997)'
_computing_structure_solution 'SHELXS-97 (Sheldrick, 1990)'
_diffrn_ambient_temperature 293(2)
_diffrn_measured_fraction_theta_full 0.992
_diffrn_measured_fraction_theta_max 0.992
_diffrn_measurement_device_type 'Rigaku, SCXmini'
_diffrn_measurement_method '\w scans'
_diffrn_radiation_monochromator graphite
_diffrn_radiation_source 'fine-focus sealed tube'
_diffrn_radiation_type MoK\a
_diffrn_radiation_wavelength 0.71073
_diffrn_reflns_av_R_equivalents 0.0552
_diffrn_reflns_av_sigmaI/netI 0.0443
_diffrn_reflns_limit_h_max 19
_diffrn_reflns_limit_h_min -19
_diffrn_reflns_limit_k_max 11
_diffrn_reflns_limit_k_min -11
_diffrn_reflns_limit_l_max 18
_diffrn_reflns_limit_l_min -18
_diffrn_reflns_number 10008
_diffrn_reflns_theta_full 25.00
_diffrn_reflns_theta_max 25.00
_diffrn_reflns_theta_min 2.48
_exptl_absorpt_coefficient_mu 1.255
_exptl_absorpt_correction_T_max 0.970
_exptl_absorpt_correction_T_min 0.964
_exptl_absorpt_correction_type multi-scan
_exptl_absorpt_process_details 'CrystalClear (Rigaku, 2005)'
_exptl_crystal_colour green
_exptl_crystal_density_diffrn 1.423
_exptl_crystal_density_method 'not measured'
_exptl_crystal_description block
_exptl_crystal_F_000 1036
_exptl_crystal_size_max 0.34
_exptl_crystal_size_mid 0.30
_exptl_crystal_size_min 0.28
_refine_diff_density_max 1.500
_refine_diff_density_min -0.981
_refine_diff_density_rms 0.170
_refine_ls_extinction_coef 0.013(4)
_refine_ls_extinction_expression Fc^*^=kFc[1+0.001xFc^2^\l^3^/sin(2\q)]^-1/4^
_refine_ls_extinction_method SHELXL
_refine_ls_goodness_of_fit_ref 1.1220
_refine_ls_hydrogen_treatment mixed
_refine_ls_matrix_type full
_refine_ls_number_parameters 178
_refine_ls_number_reflns 2050
_refine_ls_number_restraints 296
_refine_ls_restrained_S_all 1.1113
_refine_ls_R_factor_all 0.1319
_refine_ls_R_factor_gt 0.0919
_refine_ls_shift/su_max 0.001
_refine_ls_shift/su_mean 0.000
_refine_ls_structure_factor_coef Fsqd
_refine_ls_weighting_details 'calc w=1/[\s^2^(Fo^2^)+(0.6000P)^2^+0.0000P] where P=(Fo^2^+2Fc^2^)/3'
_refine_ls_weighting_scheme calc
_refine_ls_wR_factor_gt 0.3246
_refine_ls_wR_factor_ref 0.3462
_reflns_number_gt 1610
_reflns_number_total 2050
_reflns_threshold_expression >2sigma(I)
_cod_data_source_file c7tc02087b2.cif
_cod_data_source_block xc1
_cod_original_sg_symbol_H-M ' C 2 / C'
_cod_database_code 7236815

loop_
_symmetry_equiv_pos_as_xyz
'x, y, z'
'-x, y, -z+1/2'
'x+1/2, y+1/2, z'
'-x+1/2, y+1/2, -z+1/2'
'-x, -y, -z'
'x, -y, z-1/2'
'-x+1/2, -y+1/2, -z'
'x+1/2, -y+1/2, z-1/2'

loop_
_atom_site_label
_atom_site_type_symbol
_atom_site_fract_x
_atom_site_fract_y
_atom_site_fract_z
_atom_site_U_iso_or_equiv
_atom_site_adp_type
_atom_site_occupancy
_atom_site_symmetry_multiplicity
_atom_site_calc_flag
_atom_site_refinement_flags
_atom_site_disorder_assembly
_atom_site_disorder_group
Mn1 Mn 0.0000 0.22347(5) 0.2500 0.06833(19) Uani 1 2 d SU . .
Cl1 Cl 0.09887(7) 0.08340(11) 0.36599(8) 0.1118(4) Uani 1 1 d U . .
Cl2 Cl 0.08475(7) 0.36276(12) 0.19172(9) 0.1235(3) Uani 1 1 d U . .
Cl3 Cl -0.18310(15) 0.5871(3) 0.0228(4) 0.218(3) Uani 0.50 1 d PDU A 1
N1 N 0.1375(2) 0.8031(4) 0.1463(2) 0.0715(13) Uani 0.50 1 d PDU A 1
C1 C -0.10920(18) 0.7241(4) 0.0341(3) 0.103(2) Uani 0.50 1 d PDU A 1
H1A H -0.1149 0.7524 -0.0264 0.124 Uiso 0.50 1 calc PR A 1
H1B H -0.1267 0.8009 0.0619 0.124 Uiso 0.50 1 calc PR A 1
C4 C 0.1788(4) 0.7557(8) 0.2433(3) 0.0929(18) Uani 0.50 1 d PDU A 1
H4A H 0.2352 0.7995 0.2732 0.139 Uiso 0.50 1 calc PR A 1
H4B H 0.1868 0.6582 0.2447 0.139 Uiso 0.50 1 calc PR A 1
H4C H 0.1408 0.7790 0.2743 0.139 Uiso 0.50 1 calc PR A 1
C3 C 0.0411(2) 0.8138(4) 0.0889(3) 0.0867(16) Uani 0.50 1 d PDU A 1
H3A H 0.0339 0.8307 0.0263 0.104 Uiso 0.50 1 calc PR A 1
H3B H 0.0176 0.8926 0.1091 0.104 Uiso 0.50 1 calc PR A 1
C5 C 0.1738(5) 0.9304(6) 0.1217(4) 0.104(2) Uani 0.50 1 d PDU A 1
H5A H 0.1597 0.9313 0.0572 0.156 Uiso 0.50 1 calc PR A 1
H5B H 0.2369 0.9325 0.1542 0.156 Uiso 0.50 1 calc PR A 1
H5C H 0.1480 1.0091 0.1380 0.156 Uiso 0.50 1 calc PR A 1
C2 C -0.0125(2) 0.6915(5) 0.0904(3) 0.1034(19) Uani 0.50 1 d PDU A 1
H2A H 0.0059 0.6132 0.0635 0.124 Uiso 0.50 1 calc PR A 1
C6 C 0.1823(4) 0.6775(6) 0.1305(6) 0.120(2) Uani 0.50 1 d PDU A 1
H6A H 0.1731 0.6720 0.0672 0.180 Uiso 0.50 1 calc PR A 1
H6B H 0.1579 0.5976 0.1472 0.180 Uiso 0.50 1 calc PR A 1
H6C H 0.2447 0.6824 0.1671 0.180 Uiso 0.50 1 calc PR A 1
O1 O -0.00147(11) 0.6571(2) 0.18612(12) 0.176(3) Uani 0.50 1 d PDU A 1
H1 H -0.0330 0.5844 0.1800 0.264 Uiso 0.50 1 d PR A 1
Cl3' Cl -0.17129(11) 0.5907(2) 0.03497(12) 0.1741(8) Uani 0.50 1 d PRDU A 2
N1' N 0.14348(11) 0.8013(2) 0.14952(12) 0.0900(17) Uani 0.50 1 d PRDU A 2
C1' C -0.10454(11) 0.7291(2) 0.03321(12) 0.094(2) Uani 0.50 1 d PRDU A 2
H1A' H -0.1085 0.7428 -0.0287 0.113 Uiso 0.50 1 calc PR A 2
H1B' H -0.1263 0.8114 0.0517 0.113 Uiso 0.50 1 calc PR A 2
C4' C 0.1605(5) 0.7872(10) 0.2484(3) 0.096(2) Uani 0.50 1 d PDU A 2
H4A' H 0.2132 0.8369 0.2843 0.144 Uiso 0.50 1 calc PR A 2
H4B' H 0.1682 0.6921 0.2653 0.144 Uiso 0.50 1 calc PR A 2
H4C' H 0.1111 0.8233 0.2594 0.144 Uiso 0.50 1 calc PR A 2
C3' C 0.0449(2) 0.8335(4) 0.1089(4) 0.109(2) Uani 0.50 1 d PDU A 2
H3A' H 0.0307 0.8956 0.1489 0.131 Uiso 0.50 1 calc PR A 2
H3B' H 0.0294 0.8780 0.0501 0.131 Uiso 0.50 1 calc PR A 2
C5' C 0.1786(6) 0.9436(5) 0.1532(7) 0.117(3) Uani 0.50 1 d PDU A 2
H5A' H 0.2211 0.9451 0.1255 0.175 Uiso 0.50 1 calc PR A 2
H5B' H 0.2065 0.9725 0.2157 0.175 Uiso 0.50 1 calc PR A 2
H5C' H 0.1307 1.0046 0.1208 0.175 Uiso 0.50 1 calc PR A 2
C2' C -0.0063(2) 0.7064(5) 0.0975(3) 0.0922(17) Uani 0.50 1 d PDU A 2
H2A' H 0.0194 0.6357 0.0714 0.111 Uiso 0.50 1 calc PR A 2
C6' C 0.1678(4) 0.6991(7) 0.0920(4) 0.116(2) Uani 0.50 1 d PDU A 2
H6A' H 0.1282 0.7088 0.0292 0.174 Uiso 0.50 1 calc PR A 2
H6B' H 0.1633 0.6080 0.1125 0.174 Uiso 0.50 1 calc PR A 2
H6C' H 0.2275 0.7155 0.0977 0.174 Uiso 0.50 1 calc PR A 2
O1' O -0.0067(3) 0.6565(4) 0.1856(2) 0.0952(16) Uani 0.50 1 d PDU A 2
H1' H -0.0383 0.5838 0.1795 0.143 Uiso 0.50 1 d PR A 2

loop_
_atom_site_aniso_label
_atom_site_aniso_U_11
_atom_site_aniso_U_22
_atom_site_aniso_U_33
_atom_site_aniso_U_23
_atom_site_aniso_U_13
_atom_site_aniso_U_12
Mn1 0.0551(3) 0.0501(3) 0.1049(3) 0.000 0.0369(2) 0.000
Cl1 0.0837(5) 0.0974(6) 0.1427(7) 0.0377(5) 0.0316(5) 0.0035(5)
Cl2 0.0939(4) 0.1049(6) 0.1947(7) 0.0519(5) 0.0814(4) 0.0051(4)
Cl3 0.0683(13) 0.137(2) 0.390(6) -0.020(3) 0.026(2) -0.0077(14)
N1 0.0601(19) 0.064(2) 0.089(2) -0.0053(18) 0.0274(17) 0.0061(16)
C1 0.069(2) 0.102(4) 0.151(4) -0.006(3) 0.056(3) 0.015(2)
C4 0.055(2) 0.121(4) 0.115(2) 0.043(2) 0.0459(19) 0.027(3)
C3 0.067(2) 0.083(3) 0.111(3) -0.018(3) 0.036(2) 0.009(2)
C5 0.111(4) 0.105(3) 0.082(3) 0.007(3) 0.023(3) -0.028(3)
C2 0.074(3) 0.078(3) 0.131(3) -0.051(3) 0.011(3) -0.017(2)
C6 0.081(3) 0.112(3) 0.173(3) -0.026(3) 0.055(3) 0.030(3)
O1 0.109(5) 0.209(7) 0.207(3) 0.089(4) 0.059(3) 0.015(4)
Cl3' 0.2041(11) 0.0962(12) 0.3213(17) -0.0826(11) 0.2102(9) -0.0710(9)
N1' 0.077(2) 0.087(3) 0.102(2) 0.007(2) 0.030(2) 0.028(2)
C1' 0.085(3) 0.081(4) 0.129(4) 0.020(3) 0.055(3) -0.006(3)
C4' 0.060(3) 0.128(6) 0.108(2) -0.005(3) 0.042(2) 0.007(3)
C3' 0.070(2) 0.121(4) 0.136(4) 0.020(3) 0.041(3) 0.012(2)
C5' 0.092(4) 0.111(3) 0.130(5) 0.009(3) 0.025(4) 0.000(3)
C2' 0.094(2) 0.100(4) 0.111(2) 0.032(3) 0.069(2) 0.032(2)
C6' 0.121(3) 0.111(4) 0.164(3) 0.002(3) 0.106(2) 0.007(3)
O1' 0.123(3) 0.082(3) 0.1011(19) -0.0149(19) 0.0651(19) -0.005(2)

loop_
_atom_type_symbol
_atom_type_description
_atom_type_scat_dispersion_real
_atom_type_scat_dispersion_imag
_atom_type_scat_source
C C 0.0033 0.0016 'International Tables Vol C Tables 4.2.6.8 and 6.1.1.4'
H H 0.0000 0.0000 'International Tables Vol C Tables 4.2.6.8 and 6.1.1.4'
Cl Cl 0.1484 0.1585 'International Tables Vol C Tables 4.2.6.8 and 6.1.1.4'
Mn Mn 0.3368 0.7283 'International Tables Vol C Tables 4.2.6.8 and 6.1.1.4'
N N 0.0061 0.0033 'International Tables Vol C Tables 4.2.6.8 and 6.1.1.4'
O O 0.0106 0.0060 'International Tables Vol C Tables 4.2.6.8 and 6.1.1.4'

loop_
_geom_angle_atom_site_label_1
_geom_angle_atom_site_label_2
_geom_angle_atom_site_label_3
_geom_angle
_geom_angle_site_symmetry_1
_geom_angle_site_symmetry_3
Cl1 Mn1 Cl1 109.15(8) 2 .
Cl1 Mn1 Cl2 107.99(8) 2 2
Cl1 Mn1 Cl2 110.78(8) . 2
Cl1 Mn1 Cl2 110.78(8) 2 .
Cl1 Mn1 Cl2 107.99(8) . .
Cl2 Mn1 Cl2 110.16(9) 2 .
C3 N1 C5 102.6(4) . .
C3 N1 C4 126.8(4) . .
C5 N1 C4 117.4(4) . .
C3 N1 C6 115.3(4) . .
C5 N1 C6 111.4(5) . .
C4 N1 C6 82.2(5) . .
C2 C1 Cl3 114.7(3) . .
C2 C1 H1A 108.6 . .
Cl3 C1 H1A 108.6 . .
C2 C1 H1B 108.6 . .
Cl3 C1 H1B 108.6 . .
H1A C1 H1B 107.6 . .
N1 C4 C6 49.0(3) . .
N1 C4 H4A 109.5 . .
C6 C4 H4A 104.9 . .
N1 C4 H4B 109.5 . .
C6 C4 H4B 65.4 . .
H4A C4 H4B 109.5 . .
N1 C4 H4C 109.5 . .
C6 C4 H4C 144.5 . .
H4A C4 H4C 109.5 . .
H4B C4 H4C 109.5 . .
N1 C3 C2 115.2(3) . .
N1 C3 H3A 108.5 . .
C2 C3 H3A 108.5 . .
N1 C3 H3B 108.5 . .
C2 C3 H3B 108.5 . .
H3A C3 H3B 107.5 . .
N1 C5 H5A 109.5 . .
N1 C5 H5B 109.5 . .
H5A C5 H5B 109.5 . .
N1 C5 H5C 109.5 . .
H5A C5 H5C 109.5 . .
H5B C5 H5C 109.5 . .
C3 C2 O1 111.0(3) . .
C3 C2 C1 108.0(3) . .
O1 C2 C1 109.3(4) . .
C3 C2 H2A 109.5 . .
O1 C2 H2A 109.5 . .
C1 C2 H2A 109.5 . .
N1 C6 C4 48.8(3) . .
N1 C6 H6A 109.5 . .
C4 C6 H6A 158.1 . .
N1 C6 H6B 109.5 . .
C4 C6 H6B 84.2 . .
H6A C6 H6B 109.5 . .
N1 C6 H6C 109.5 . .
C4 C6 H6C 80.3 . .
H6A C6 H6C 109.5 . .
H6B C6 H6C 109.5 . .
C2 O1 H1 104.0 . .
C2 O1 H1' 104.2 . .
H1 O1 H1' 4.1 . .
C4' N1' C5' 97.7(6) . .
C4' N1' C6' 126.3(5) . .
C5' N1' C6' 116.7(6) . .
C4' N1' C3' 101.4(4) . .
C5' N1' C3' 98.8(4) . .
C6' N1' C3' 111.6(3) . .
C2' C1' Cl3' 112.04(18) . .
C2' C1' H1A' 109.2 . .
Cl3' C1' H1A' 109.2 . .
C2' C1' H1B' 109.2 . .
Cl3' C1' H1B' 109.2 . .
H1A' C1' H1B' 107.9 . .
N1' C4' H4A' 109.5 . .
N1' C4' H4B' 109.5 . .
H4A' C4' H4B' 109.5 . .
N1' C4' H4C' 109.5 . .
H4A' C4' H4C' 109.5 . .
H4B' C4' H4C' 109.5 . .
C2' C3' N1' 109.8(3) . .
C2' C3' H3A' 109.7 . .
N1' C3' H3A' 109.7 . .
C2' C3' H3B' 109.7 . .
N1' C3' H3B' 109.7 . .
H3A' C3' H3B' 108.2 . .
N1' C5' H5A' 109.5 . .
N1' C5' H5B' 109.5 . .
H5A' C5' H5B' 109.5 . .
N1' C5' H5C' 109.5 . .
H5A' C5' H5C' 109.5 . .
H5B' C5' H5C' 109.5 . .
C3' C2' O1' 111.9(4) . .
C3' C2' C1' 110.9(3) . .
O1' C2' C1' 106.4(3) . .
C3' C2' H2A' 109.2 . .
O1' C2' H2A' 109.2 . .
C1' C2' H2A' 109.2 . .
N1' C6' H6A' 109.5 . .
N1' C6' H6B' 109.5 . .
H6A' C6' H6B' 109.5 . .
N1' C6' H6C' 109.5 . .
H6A' C6' H6C' 109.5 . .
H6B' C6' H6C' 109.5 . .
C2' O1' H1 112.2 . .
C2' O1' H1' 112.8 . .
H1 O1' H1' 4.7 . .

loop_
_geom_bond_atom_site_label_1
_geom_bond_atom_site_label_2
_geom_bond_distance
_geom_bond_site_symmetry_2
Mn1 Cl1 2.3591(17) 2
Mn1 Cl1 2.3591(17) .
Mn1 Cl2 2.3756(18) 2
Mn1 Cl2 2.3756(19) .
Cl3 C1 1.766(4) .
N1 C3 1.488(4) .
N1 C5 1.494(6) .
N1 C4 1.496(6) .
N1 C6 1.501(6) .
C1 C2 1.519(4) .
C1 H1A 0.9700 .
C1 H1B 0.9700 .
C4 C6 1.971(11) .
C4 H4A 0.9600 .
C4 H4B 0.9600 .
C4 H4C 0.9600 .
C3 C2 1.489(5) .
C3 H3A 0.9700 .
C3 H3B 0.9700 .
C5 H5A 0.9600 .
C5 H5B 0.9600 .
C5 H5C 0.9600 .
C2 O1 1.499(5) .
C2 H2A 0.9800 .
C6 H6A 0.9600 .
C6 H6B 0.9600 .
C6 H6C 0.9600 .
O1 H1 0.8605 .
O1 H1' 0.9149 .
Cl3' C1' 1.7458 .
N1' C4' 1.493(5) .
N1' C5' 1.496(6) .
N1' C6' 1.508(6) .
N1' C3' 1.521(4) .
C1' C2' 1.551(4) .
C1' H1A' 0.9700 .
C1' H1B' 0.9700 .
C4' H4A' 0.9600 .
C4' H4B' 0.9600 .
C4' H4C' 0.9600 .
C3' C2' 1.469(5) .
C3' H3A' 0.9700 .
C3' H3B' 0.9700 .
C5' H5A' 0.9600 .
C5' H5B' 0.9600 .
C5' H5C' 0.9600 .
C2' O1' 1.487(5) .
C2' H2A' 0.9800 .
C6' H6A' 0.9600 .
C6' H6B' 0.9600 .
C6' H6C' 0.9600 .
O1' H1 0.8111 .
O1' H1' 0.8605 .

loop_
_geom_torsion_atom_site_label_1
_geom_torsion_atom_site_label_2
_geom_torsion_atom_site_label_3
_geom_torsion_atom_site_label_4
_geom_torsion
C3 N1 C4 C6 115.9(5)
C5 N1 C4 C6 -110.1(6)
C5 N1 C3 C2 173.2(5)
C4 N1 C3 C2 -47.6(7)
C6 N1 C3 C2 52.0(7)
N1 C3 C2 O1 56.2(5)
N1 C3 C2 C1 176.0(4)
Cl3 C1 C2 C3 176.8(4)
Cl3 C1 C2 O1 -62.3(5)
C3 N1 C6 C4 -127.2(5)
C5 N1 C6 C4 116.5(4)
C4' N1' C3' C2' -80.5(6)
C5' N1' C3' C2' 179.8(6)
C6' N1' C3' C2' 56.4(6)
N1' C3' C2' O1' 76.8(5)
N1' C3' C2' C1' -164.6(4)
Cl3' C1' C2' C3' -168.8(3)
Cl3' C1' C2' O1' -46.8(3)
